data_7005957
loop_
_publ_author_name
'Cotton, F. Albert'
'Murillo, Carlos A.'
'Wang, Xiaoping'
'Wilkinson, Chad C.'

_publ_section_title
;
 Increasing the solubility of strong reducing agents containing
 Mo(2)(4+) units and alkyl-substituted guanidinate ligands.
;
_journal_issue 35
_journal_name_full 'Dalton transactions (Cambridge, England : 2003)'
_journal_page_first 3943
_journal_page_last 3951
_journal_paper_doi 10.1039/b707201e
_journal_year 2007
_chemical_formula_moiety 'C44 H80 Mo2 N12, C32 H12 B F24'
_chemical_formula_sum 'C76 H92 B F24 Mo2 N12'
_chemical_formula_weight 1832.31
_chemical_name_systematic
;
?
;
_space_group_IT_number 2
_symmetry_cell_setting triclinic
_symmetry_space_group_name_Hall '-P 1'
_symmetry_space_group_name_H-M 'P -1'
_atom_sites_solution_hydrogens geom
_atom_sites_solution_primary direct
_atom_sites_solution_secondary difmap
_audit_creation_method SHELXL-97
_cell_angle_alpha 88.823(3)
_cell_angle_beta 88.470(3)
_cell_angle_gamma 65.487(3)
_cell_formula_units_Z 2
_cell_length_a 12.015(2)
_cell_length_b 14.213(2)
_cell_length_c 27.980(5)
_cell_measurement_reflns_used 7161
_cell_measurement_temperature 213(2)
_cell_measurement_theta_max 27.493
_cell_measurement_theta_min 2.1845
_cell_volume 4345.7(12)
_computing_cell_refinement 'Bruker SMART'
_computing_data_collection 'Bruker SMART'
_computing_data_reduction 'Bruker SAINT'
_computing_molecular_graphics XP
_computing_structure_refinement 'SHELXL-97 (Sheldrick, 1997)'
_computing_structure_solution 'SHELXS-97 (Sheldrick, 1990)'
_diffrn_ambient_temperature 213(2)
_diffrn_measured_fraction_theta_full 0.980
_diffrn_measured_fraction_theta_max 0.980
_diffrn_measurement_device_type 'Bruker SMART'
_diffrn_measurement_method \w-scans
_diffrn_radiation_monochromator graphite
_diffrn_radiation_source 'normal-focus sealed tube'
_diffrn_radiation_type MoK\a
_diffrn_radiation_wavelength 0.71073
_diffrn_reflns_av_R_equivalents 0.0374
_diffrn_reflns_av_sigmaI/netI 0.0627
_diffrn_reflns_limit_h_max 12
_diffrn_reflns_limit_h_min -12
_diffrn_reflns_limit_k_max 15
_diffrn_reflns_limit_k_min -11
_diffrn_reflns_limit_l_max 30
_diffrn_reflns_limit_l_min -30
_diffrn_reflns_number 18888
_diffrn_reflns_theta_full 22.50
_diffrn_reflns_theta_max 22.50
_diffrn_reflns_theta_min 1.74
_exptl_absorpt_coefficient_mu 0.387
_exptl_absorpt_correction_T_max 0.9601
_exptl_absorpt_correction_T_min 0.8506
_exptl_absorpt_correction_type multi-scan
_exptl_absorpt_process_details SADABS
_exptl_crystal_colour brown
_exptl_crystal_density_diffrn 1.400
_exptl_crystal_density_meas ?
_exptl_crystal_density_method .
_exptl_crystal_description plate
_exptl_crystal_F_000 1874
_exptl_crystal_size_max 0.43
_exptl_crystal_size_mid 0.40
_exptl_crystal_size_min 0.11
_refine_diff_density_max 2.018
_refine_diff_density_min -1.196
_refine_diff_density_rms 0.116
_refine_ls_extinction_method none
_refine_ls_goodness_of_fit_ref 1.311
_refine_ls_hydrogen_treatment constr
_refine_ls_matrix_type full
_refine_ls_number_parameters 1183
_refine_ls_number_reflns 11130
_refine_ls_number_restraints 505
_refine_ls_restrained_S_all 1.290
_refine_ls_R_factor_all 0.1161
_refine_ls_R_factor_gt 0.1048
_refine_ls_shift/su_max 0.037
_refine_ls_shift/su_mean 0.002
_refine_ls_structure_factor_coef Fsqd
_refine_ls_weighting_details 'calc w=1/[\s^2^(Fo^2^)+(0.0003P)^2^+55.5792P] where P=(Fo^2^+2Fc^2^)/3'
_refine_ls_weighting_scheme calc
_refine_ls_wR_factor_gt 0.2323
_refine_ls_wR_factor_ref 0.2378
_reflns_number_gt 9793
_reflns_number_total 11130
_reflns_threshold_expression >2sigma(I)
_cod_data_source_file b707201e.txt
_cod_data_source_block 2
_cod_depositor_comments
;
The following automatic conversions were performed:
'_symmetry_cell_setting' value 'Triclinic' changed to 'triclinic'
according to '/home/saulius/struct/CIF-dictionaries/cif_core.dic'
dictionary named 'cif_core.dic' version 2.4.1 from 2010-06-29.

Automatic conversion script
Id: cif_fix_enum 1527 2010-12-29 10:47:43Z saulius 
;
_cod_original_cell_volume 4345.7(13)
_cod_original_sg_symbol_H-M P-1
_cod_database_code 7005957

loop_
_symmetry_equiv_pos_as_xyz
'x, y, z'
'-x, -y, -z'

loop_
_atom_site_label
_atom_site_type_symbol
_atom_site_fract_x
_atom_site_fract_y
_atom_site_fract_z
_atom_site_U_iso_or_equiv
_atom_site_adp_type
_atom_site_occupancy
_atom_site_symmetry_multiplicity
_atom_site_calc_flag
_atom_site_refinement_flags
_atom_site_disorder_assembly
_atom_site_disorder_group
B1 B 0.9436(12) -0.0261(11) 0.2525(5) 0.040(3) Uani 1 1 d . . .
Mo1 Mo 0.54133(8) 0.42235(6) 0.48996(3) 0.0241(3) Uani 1 1 d . . .
Mo2 Mo 0.52664(9) 0.43316(8) 0.97951(3) 0.0376(3) Uani 1 1 d . . .
N1 N 0.4882(7) 0.3721(6) 0.5543(3) 0.030(2) Uani 1 1 d . . .
N2 N 0.3982(7) 0.5414(7) 0.5763(3) 0.030(2) Uani 1 1 d . . .
N3 N 0.3772(7) 0.4153(7) 0.6283(3) 0.033(2) Uani 1 1 d . . .
N4 N 0.3796(8) 0.4313(6) 0.4576(3) 0.032(2) Uani 1 1 d . . .
N5 N 0.2907(7) 0.5987(6) 0.4799(3) 0.0247(19) Uani 1 1 d . . .
N6 N 0.1744(8) 0.5298(7) 0.4383(4) 0.041(2) Uani 1 1 d . . .
N7 N 0.4202(8) 0.5149(8) 0.9211(3) 0.040(2) Uani 1 1 d . . .
N8 N 0.3646(8) 0.6620(7) 0.9655(3) 0.038(2) Uani 1 1 d . . .
N9 N 0.2819(10) 0.6740(9) 0.8891(3) 0.053(3) Uani 1 1 d . . .
N10 N 0.6832(8) 0.4494(8) 0.9511(3) 0.039(2) Uani 1 1 d . . .
N11 N 0.6223(8) 0.5971(7) 0.9949(3) 0.037(2) Uani 1 1 d . . .
N12 N 0.8046(9) 0.5430(9) 0.9478(3) 0.049(3) Uani 1 1 d . . .
C1 C 0.5209(10) 0.2621(8) 0.5641(5) 0.042(3) Uani 1 1 d . . .
H1A H 0.6016 0.2317 0.5787 0.051 Uiso 1 1 calc R . .
H1B H 0.5270 0.2270 0.5337 0.051 Uiso 1 1 calc R . .
C2 C 0.4292(10) 0.2423(8) 0.5971(5) 0.041(3) Uani 1 1 d . . .
C3 C 0.4121(11) 0.3065(9) 0.6400(4) 0.043(3) Uani 1 1 d . . .
H3A H 0.3487 0.3001 0.6609 0.052 Uiso 1 1 calc R . .
H3B H 0.4885 0.2803 0.6578 0.052 Uiso 1 1 calc R . .
C4 C 0.4239(8) 0.4407(8) 0.5872(4) 0.028(2) Uani 1 1 d . . .
C5 C 0.3204(10) 0.4896(9) 0.6643(4) 0.042(3) Uani 1 1 d . . .
H5A H 0.3836 0.4928 0.6848 0.050 Uiso 1 1 calc R . .
H5B H 0.2673 0.4672 0.6842 0.050 Uiso 1 1 calc R . .
C6 C 0.2443(10) 0.5976(8) 0.6443(4) 0.036(3) Uani 1 1 d . . .
C7 C 0.3329(9) 0.6212(8) 0.6111(4) 0.035(3) Uani 1 1 d . . .
H7A H 0.2867 0.6860 0.5938 0.042 Uiso 1 1 calc R . .
H7B H 0.3929 0.6321 0.6306 0.042 Uiso 1 1 calc R . .
C8 C 0.4793(13) 0.1272(10) 0.6121(6) 0.071(4) Uani 1 1 d . . .
H8A H 0.5552 0.1084 0.6290 0.106 Uiso 1 1 calc R . .
H8B H 0.4942 0.0849 0.5839 0.106 Uiso 1 1 calc R . .
H8C H 0.4199 0.1161 0.6329 0.106 Uiso 1 1 calc R . .
C9 C 0.3054(11) 0.2737(11) 0.5706(5) 0.059(4) Uani 1 1 d . . .
H9A H 0.2472 0.2611 0.5914 0.088 Uiso 1 1 calc R . .
H9B H 0.3194 0.2330 0.5419 0.088 Uiso 1 1 calc R . .
H9C H 0.2731 0.3466 0.5620 0.088 Uiso 1 1 calc R . .
C10 C 0.1370(11) 0.5979(10) 0.6161(5) 0.051(3) Uani 1 1 d . . .
H10A H 0.0904 0.6667 0.6033 0.077 Uiso 1 1 calc R . .
H10B H 0.0846 0.5781 0.6371 0.077 Uiso 1 1 calc R . .
H10C H 0.1677 0.5492 0.5901 0.077 Uiso 1 1 calc R . .
C11 C 0.1985(13) 0.6743(11) 0.6842(4) 0.059(4) Uani 1 1 d . . .
H11A H 0.1506 0.7426 0.6710 0.088 Uiso 1 1 calc R . .
H11B H 0.2675 0.6753 0.7011 0.088 Uiso 1 1 calc R . .
H11C H 0.1478 0.6547 0.7061 0.088 Uiso 1 1 calc R . .
C12 C 0.3755(10) 0.3376(8) 0.4381(4) 0.043(3) Uani 1 1 d . . .
H12A H 0.3577 0.2983 0.4641 0.051 Uiso 1 1 calc R . .
H12B H 0.4558 0.2939 0.4242 0.051 Uiso 1 1 calc R . .
C13 C 0.2791(11) 0.3632(10) 0.4001(4) 0.046(3) Uani 1 1 d . . .
C14 C 0.1637(11) 0.4370(10) 0.4201(6) 0.062(4) Uani 1 1 d . . .
H14A H 0.1371 0.4038 0.4463 0.074 Uiso 1 1 calc R . .
H14B H 0.1013 0.4579 0.3955 0.074 Uiso 1 1 calc R . .
C15 C 0.2809(9) 0.5197(8) 0.4594(4) 0.029(2) Uani 1 1 d . . .
C16 C 0.0633(10) 0.6230(10) 0.4435(5) 0.051(3) Uani 1 1 d . . .
H16A H 0.0208 0.6192 0.4734 0.062 Uiso 1 1 calc R . .
H16B H 0.0090 0.6289 0.4170 0.062 Uiso 1 1 calc R . .
C17 C 0.0912(10) 0.7173(9) 0.4440(4) 0.043(3) Uani 1 1 d . . .
C18 C 0.1817(9) 0.6976(8) 0.4841(4) 0.034(3) Uani 1 1 d . . .
H18A H 0.2081 0.7542 0.4844 0.041 Uiso 1 1 calc R . .
H18B H 0.1399 0.6982 0.5148 0.041 Uiso 1 1 calc R . .
C19 C 0.2703(13) 0.2608(10) 0.3862(6) 0.079(5) Uani 1 1 d . . .
H19A H 0.2105 0.2751 0.3614 0.118 Uiso 1 1 calc R . .
H19B H 0.2454 0.2320 0.4141 0.118 Uiso 1 1 calc R . .
H19C H 0.3495 0.2117 0.3746 0.118 Uiso 1 1 calc R . .
C20 C 0.3197(15) 0.4045(12) 0.3560(5) 0.074(5) Uani 1 1 d . . .
H20A H 0.3258 0.4685 0.3636 0.111 Uiso 1 1 calc R . .
H20B H 0.2604 0.4175 0.3310 0.111 Uiso 1 1 calc R . .
H20C H 0.3989 0.3541 0.3450 0.111 Uiso 1 1 calc R . .
C21 C 0.1489(13) 0.7310(10) 0.3967(5) 0.064(4) Uani 1 1 d . . .
H21A H 0.1656 0.7921 0.3981 0.097 Uiso 1 1 calc R . .
H21B H 0.0931 0.7389 0.3710 0.097 Uiso 1 1 calc R . .
H21C H 0.2248 0.6707 0.3910 0.097 Uiso 1 1 calc R . .
C22 C -0.0256(11) 0.8108(10) 0.4547(5) 0.060(4) Uani 1 1 d . . .
H22A H -0.0604 0.8005 0.4849 0.089 Uiso 1 1 calc R . .
H22B H -0.0833 0.8205 0.4294 0.089 Uiso 1 1 calc R . .
H22C H -0.0083 0.8714 0.4565 0.089 Uiso 1 1 calc R . .
C23 C 0.4192(11) 0.4645(11) 0.8771(4) 0.050(3) Uani 1 1 d . . .
H23A H 0.4365 0.3920 0.8840 0.060 Uiso 1 1 calc R . .
H23B H 0.4849 0.4658 0.8559 0.060 Uiso 1 1 calc R . .
C24 C 0.2976(11) 0.5146(11) 0.8509(4) 0.051(3) Uani 1 1 d . . .
C25 C 0.2749(12) 0.6281(11) 0.8441(4) 0.055(4) Uani 1 1 d . . .
H25A H 0.3359 0.6331 0.8215 0.066 Uiso 1 1 calc R . .
H25B H 0.1938 0.6666 0.8306 0.066 Uiso 1 1 calc R . .
C26 C 0.3557(9) 0.6193(8) 0.9245(4) 0.032(3) Uani 1 1 d . . .
C27 C 0.2250(13) 0.7869(10) 0.8902(5) 0.058(4) Uani 1 1 d . . .
H27A H 0.1523 0.8129 0.8702 0.070 Uiso 1 1 calc R . .
H27B H 0.2825 0.8139 0.8771 0.070 Uiso 1 1 calc R . .
C28 C 0.1883(12) 0.8250(10) 0.9414(5) 0.058(4) Uani 1 1 d . . .
C29 C 0.3034(11) 0.7736(9) 0.9699(4) 0.050(3) Uani 1 1 d . . .
H29A H 0.3608 0.8032 0.9597 0.060 Uiso 1 1 calc R . .
H29B H 0.2828 0.7904 1.0037 0.060 Uiso 1 1 calc R . .
C30 C 0.3076(13) 0.4658(13) 0.8025(5) 0.072(5) Uani 1 1 d . . .
H30A H 0.2300 0.4987 0.7865 0.108 Uiso 1 1 calc R . .
H30B H 0.3281 0.3926 0.8067 0.108 Uiso 1 1 calc R . .
H30C H 0.3710 0.4748 0.7834 0.108 Uiso 1 1 calc R . .
C31 C 0.1961(13) 0.5040(13) 0.8821(5) 0.070(4) Uani 1 1 d . . .
H31A H 0.1904 0.5373 0.9125 0.105 Uiso 1 1 calc R . .
H31B H 0.2153 0.4313 0.8875 0.105 Uiso 1 1 calc R . .
H31C H 0.1187 0.5366 0.8660 0.105 Uiso 1 1 calc R . .
C32 C 0.1448(16) 0.9409(12) 0.9415(6) 0.091(6) Uani 1 1 d . . .
H32A H 0.2099 0.9590 0.9293 0.136 Uiso 1 1 calc R . .
H32B H 0.1227 0.9661 0.9738 0.136 Uiso 1 1 calc R . .
H32C H 0.0741 0.9723 0.9213 0.136 Uiso 1 1 calc R . .
C33 C 0.0913(13) 0.7916(14) 0.9609(6) 0.082(5) Uani 1 1 d . . .
H33A H 0.0687 0.8164 0.9933 0.122 Uiso 1 1 calc R . .
H33B H 0.1234 0.7167 0.9609 0.122 Uiso 1 1 calc R . .
H33C H 0.0199 0.8202 0.9409 0.122 Uiso 1 1 calc R . .
C34 C 0.7677(11) 0.3727(10) 0.9202(4) 0.048(3) Uani 1 1 d . . .
H34A H 0.7220 0.3469 0.8996 0.058 Uiso 1 1 calc R . .
H34B H 0.8218 0.3145 0.9398 0.058 Uiso 1 1 calc R . .
C35 C 0.8459(11) 0.4114(11) 0.8888(4) 0.053(4) Uani 1 1 d . . .
C36 C 0.8988(11) 0.4639(11) 0.9206(5) 0.059(4) Uani 1 1 d . . .
H36A H 0.9560 0.4129 0.9424 0.070 Uiso 1 1 calc R . .
H36B H 0.9445 0.4947 0.9013 0.070 Uiso 1 1 calc R . .
C37 C 0.7039(10) 0.5298(10) 0.9653(4) 0.040(3) Uani 1 1 d . . .
C38 C 0.8307(12) 0.6314(12) 0.9625(5) 0.062(4) Uani 1 1 d . . .
H38A H 0.8727 0.6509 0.9362 0.074 Uiso 1 1 calc R . .
H38B H 0.8849 0.6108 0.9900 0.074 Uiso 1 1 calc R . .
C39 C 0.7126(13) 0.7242(11) 0.9759(5) 0.057(4) Uani 1 1 d . . .
C40 C 0.6427(12) 0.6863(10) 1.0113(4) 0.051(3) Uani 1 1 d . . .
H40A H 0.6877 0.6673 1.0412 0.061 Uiso 1 1 calc R . .
H40B H 0.5632 0.7432 1.0182 0.061 Uiso 1 1 calc R . .
C41 C 0.9497(11) 0.3189(11) 0.8637(5) 0.058(4) Uani 1 1 d . . .
H41A H 0.9987 0.3442 0.8436 0.087 Uiso 1 1 calc R . .
H41B H 0.9143 0.2832 0.8442 0.087 Uiso 1 1 calc R . .
H41C H 1.0010 0.2716 0.8877 0.087 Uiso 1 1 calc R . .
C42 C 0.7677(13) 0.4874(12) 0.8516(5) 0.065(4) Uani 1 1 d . . .
H42A H 0.7033 0.5454 0.8674 0.097 Uiso 1 1 calc R . .
H42B H 0.7314 0.4532 0.8315 0.097 Uiso 1 1 calc R . .
H42C H 0.8181 0.5121 0.8320 0.097 Uiso 1 1 calc R . .
C43 C 0.7443(16) 0.8078(14) 0.9980(6) 0.085(5) Uani 1 1 d . . .
H43A H 0.7928 0.7799 1.0262 0.127 Uiso 1 1 calc R . .
H43B H 0.6694 0.8666 1.0068 0.127 Uiso 1 1 calc R . .
H43C H 0.7906 0.8297 0.9748 0.127 Uiso 1 1 calc R . .
C44 C 0.6375(14) 0.7669(13) 0.9308(5) 0.078(5) Uani 1 1 d . . .
H44A H 0.6217 0.7126 0.9161 0.117 Uiso 1 1 calc R . .
H44B H 0.6827 0.7915 0.9085 0.117 Uiso 1 1 calc R . .
H44C H 0.5604 0.8236 0.9394 0.117 Uiso 1 1 calc R . .
C45 C 1.0220(10) 0.0202(8) 0.2187(4) 0.043(3) Uani 1 1 d D . .
C46 C 1.0852(10) -0.0317(9) 0.1776(4) 0.050(3) Uani 1 1 d D . .
H46A H 1.0803 -0.0939 0.1699 0.060 Uiso 1 1 calc R . .
C47 C 1.1553(10) 0.0030(8) 0.1473(4) 0.049(3) Uani 1 1 d D A .
C48 C 1.1647(11) 0.0948(8) 0.1576(4) 0.050(3) Uani 1 1 d D . .
H48A H 1.2127 0.1192 0.1383 0.060 Uiso 1 1 calc R . .
C49 C 1.1013(11) 0.1479(8) 0.1968(4) 0.049(3) Uani 1 1 d D A .
C50 C 1.0330(9) 0.1131(8) 0.2265(4) 0.043(3) Uani 1 1 d D . .
H50A H 0.9922 0.1532 0.2531 0.051 Uiso 1 1 calc R . .
C51 C 1.2238(9) -0.0638(8) 0.1070(4) 0.076(5) Uani 1 1 d D . .
F1 F 1.3155(12) -0.1524(9) 0.1212(5) 0.073(4) Uani 0.600(4) 1 d PD A 1
F2 F 1.1523(12) -0.0948(13) 0.0810(6) 0.080(5) Uani 0.600(4) 1 d PD A 1
F3 F 1.2734(17) -0.0197(12) 0.0755(6) 0.118(8) Uani 0.600(4) 1 d PD A 1
F1A F 1.3427(13) -0.115(3) 0.1157(12) 0.073(4) Uani 0.263(7) 1 d PD A 2
F2A F 1.186(3) -0.133(2) 0.0915(17) 0.080(5) Uani 0.263(7) 1 d PD A 2
F3A F 1.215(4) 0.000(3) 0.0700(11) 0.118(8) Uani 0.263(7) 1 d PD A 2
F1B F 1.324(3) -0.047(5) 0.099(2) 0.073(4) Uani 0.137(7) 1 d PD A 3
F2B F 1.261(6) -0.1649(12) 0.1141(18) 0.080(5) Uani 0.137(7) 1 d PD A 3
F3B F 1.161(4) -0.039(4) 0.0667(10) 0.118(8) Uani 0.137(7) 1 d PD A 3
C52 C 1.1088(11) 0.2479(9) 0.2087(4) 0.066(4) Uani 1 1 d D . .
F4 F 0.9962(14) 0.3301(13) 0.2111(7) 0.078(6) Uani 0.600(4) 1 d PD A 1
F5 F 1.151(2) 0.2475(14) 0.2551(6) 0.085(5) Uani 0.600(4) 1 d PD A 1
F6 F 1.181(2) 0.2769(16) 0.1808(8) 0.108(8) Uani 0.600(4) 1 d PD A 1
F4A F 1.021(4) 0.315(3) 0.2296(17) 0.078(6) Uani 0.263(7) 1 d PD A 2
F5A F 1.203(4) 0.238(3) 0.2292(18) 0.085(5) Uani 0.263(7) 1 d PD A 2
F6A F 1.102(5) 0.302(3) 0.1670(17) 0.108(8) Uani 0.263(7) 1 d PD A 2
F4B F 1.091(6) 0.269(4) 0.251(2) 0.078(6) Uani 0.137(7) 1 d PD A 3
F5B F 1.225(5) 0.231(5) 0.197(3) 0.085(5) Uani 0.137(7) 1 d PD A 3
F6B F 1.048(6) 0.314(4) 0.179(3) 0.108(8) Uani 0.137(7) 1 d PD A 3
C53 C 1.0142(8) -0.1521(8) 0.2574(4) 0.032(3) Uani 1 1 d D . .
C54 C 0.9540(9) -0.2156(8) 0.2668(4) 0.037(3) Uani 1 1 d D . .
H54A H 0.8682 -0.1849 0.2697 0.044 Uiso 1 1 calc R . .
C55 C 1.0147(9) -0.3228(7) 0.2722(4) 0.037(3) Uani 1 1 d D A .
C56 C 1.1411(9) -0.3688(8) 0.2702(4) 0.038(3) Uani 1 1 d D . .
H56A H 1.1840 -0.4408 0.2733 0.046 Uiso 1 1 calc R . .
C57 C 1.2025(8) -0.3068(7) 0.2634(4) 0.036(3) Uani 1 1 d D A .
C58 C 1.1417(8) -0.2025(8) 0.2568(4) 0.037(3) Uani 1 1 d D . .
H58A H 1.1874 -0.1631 0.2516 0.044 Uiso 1 1 calc R . .
C59 C 0.9436(10) -0.3848(8) 0.2818(4) 0.053(3) Uani 1 1 d D . .
F7 F 0.8382(14) -0.3527(14) 0.2584(6) 0.074(5) Uani 0.600(4) 1 d PD A 1
F8 F 0.9055(15) -0.3773(13) 0.3288(4) 0.061(4) Uani 0.600(4) 1 d PD A 1
F9 F 1.0039(17) -0.4866(10) 0.2741(9) 0.092(7) Uani 0.600(4) 1 d PD A 1
F7A F 0.825(2) -0.326(3) 0.2741(19) 0.074(5) Uani 0.263(7) 1 d PD A 2
F8A F 0.950(4) -0.424(3) 0.3251(9) 0.061(4) Uani 0.263(7) 1 d PD A 2
F9A F 0.975(5) -0.458(3) 0.2484(13) 0.092(7) Uani 0.263(7) 1 d PD A 2
F7B F 0.852(4) -0.336(4) 0.312(2) 0.074(5) Uani 0.137(7) 1 d PD A 3
F8B F 1.009(4) -0.478(3) 0.300(2) 0.061(4) Uani 0.137(7) 1 d PD A 3
F9B F 0.897(6) -0.397(5) 0.2409(12) 0.092(7) Uani 0.137(7) 1 d PD A 3
C60 C 1.3396(9) -0.3553(9) 0.2623(4) 0.062(4) Uani 1 1 d D . .
F10 F 1.3794(13) -0.3569(19) 0.3083(6) 0.100(8) Uani 0.600(4) 1 d PD A 1
F11 F 1.3908(15) -0.4586(11) 0.2493(6) 0.067(5) Uani 0.600(4) 1 d PD A 1
F12 F 1.3910(16) -0.3077(14) 0.2349(10) 0.113(10) Uani 0.600(4) 1 d PD A 1
F10A F 1.397(3) -0.312(4) 0.2812(17) 0.100(8) Uani 0.263(7) 1 d PD A 2
F11A F 1.387(4) -0.449(3) 0.2705(16) 0.067(5) Uani 0.263(7) 1 d PD A 2
F12A F 1.377(4) -0.344(4) 0.2165(18) 0.113(10) Uani 0.263(7) 1 d PD A 2
F10B F 1.381(5) -0.288(4) 0.262(3) 0.100(8) Uani 0.137(7) 1 d PD A 3
F11B F 1.376(4) -0.409(4) 0.3033(19) 0.067(5) Uani 0.137(7) 1 d PD A 3
F12B F 1.380(4) -0.420(5) 0.230(2) 0.113(10) Uani 0.137(7) 1 d PD A 3
C61 C 0.9297(8) 0.0135(8) 0.3074(4) 0.035(3) Uani 1 1 d D . .
C62 C 0.8249(9) 0.0346(8) 0.3360(3) 0.038(3) Uani 1 1 d D . .
H62A H 0.7566 0.0313 0.3218 0.046 Uiso 1 1 calc R . .
C63 C 0.8155(8) 0.0602(8) 0.3842(3) 0.036(3) Uani 1 1 d D A .
C64 C 0.9140(8) 0.0683(9) 0.4058(4) 0.040(3) Uani 1 1 d D . .
H64A H 0.9092 0.0874 0.4380 0.048 Uiso 1 1 calc R . .
C65 C 1.0177(8) 0.0479(8) 0.3790(3) 0.039(3) Uani 1 1 d D A .
C66 C 1.0258(9) 0.0213(8) 0.3315(4) 0.039(3) Uani 1 1 d D . .
H66A H 1.0994 0.0078 0.3145 0.046 Uiso 1 1 calc R . .
C67 C 0.7032(9) 0.0785(7) 0.4125(3) 0.046(3) Uani 1 1 d D . .
F13 F 0.701(3) -0.0067(17) 0.4335(18) 0.092(5) Uani 0.600(4) 1 d PD A 1
F14 F 0.6028(16) 0.113(4) 0.3844(9) 0.075(5) Uani 0.600(4) 1 d PD A 1
F15 F 0.673(2) 0.149(3) 0.4470(12) 0.056(6) Uani 0.600(4) 1 d PD A 1
F13A F 0.710(7) -0.010(3) 0.433(4) 0.092(5) Uani 0.263(7) 1 d PD A 2
F14A F 0.598(3) 0.120(9) 0.390(2) 0.075(5) Uani 0.263(7) 1 d PD A 2
F15A F 0.699(6) 0.139(8) 0.449(3) 0.056(6) Uani 0.263(7) 1 d PD A 2
F13B F 0.685(6) -0.007(3) 0.412(2) 0.092(5) Uani 0.137(7) 1 d PD A 3
F14B F 0.606(3) 0.154(4) 0.3942(18) 0.075(5) Uani 0.137(7) 1 d PD A 3
F15B F 0.720(4) 0.096(4) 0.4573(9) 0.056(6) Uani 0.137(7) 1 d PD A 3
C68 C 1.1256(9) 0.0521(9) 0.4031(4) 0.057(4) Uani 1 1 d D . .
F16 F 1.1777(18) -0.0284(12) 0.4344(7) 0.089(7) Uani 0.600(4) 1 d PD A 1
F17 F 1.2157(14) 0.0562(12) 0.3717(6) 0.061(5) Uani 0.600(4) 1 d PD A 1
F18 F 1.0947(19) 0.1388(15) 0.4290(6) 0.066(7) Uani 0.600(4) 1 d PD A 1
F16A F 1.149(4) 0.014(3) 0.4441(15) 0.089(7) Uani 0.263(7) 1 d PD A 2
F17A F 1.221(3) 0.013(3) 0.3785(16) 0.061(5) Uani 0.263(7) 1 d PD A 2
F18A F 1.105(5) 0.150(4) 0.4145(19) 0.066(7) Uani 0.263(7) 1 d PD A 2
F16B F 1.207(5) -0.037(4) 0.406(3) 0.089(7) Uani 0.137(7) 1 d PD A 3
F17B F 1.169(5) 0.105(4) 0.3729(19) 0.061(5) Uani 0.137(7) 1 d PD A 3
F18B F 1.094(6) 0.104(5) 0.440(2) 0.066(7) Uani 0.137(7) 1 d PD A 3
C69 C 0.8099(9) 0.0125(8) 0.2271(4) 0.045(3) Uani 1 1 d D . .
C70 C 0.7820(10) -0.0468(9) 0.1941(4) 0.049(3) Uani 1 1 d D . .
H70A H 0.8425 -0.1123 0.1860 0.059 Uiso 1 1 calc R . .
C71 C 0.6683(10) -0.0129(9) 0.1728(5) 0.067(4) Uani 1 1 d D A .
C72 C 0.5773(11) 0.0840(10) 0.1833(5) 0.076(5) Uani 1 1 d D . .
H72A H 0.4995 0.1066 0.1698 0.091 Uiso 1 1 calc R . .
C73 C 0.6035(9) 0.1463(8) 0.2139(4) 0.053(3) Uani 1 1 d D A .
C74 C 0.7166(9) 0.1109(8) 0.2350(4) 0.044(3) Uani 1 1 d D . .
H74A H 0.7316 0.1552 0.2558 0.053 Uiso 1 1 calc R . .
C75 C 0.6428(13) -0.0822(11) 0.1406(5) 0.104(7) Uani 1 1 d D . .
F19 F 0.599(4) -0.145(3) 0.1631(8) 0.169(12) Uani 0.600(4) 1 d PD A 1
F20 F 0.7440(17) -0.148(2) 0.1167(11) 0.142(13) Uani 0.600(4) 1 d PD A 1
F21 F 0.566(3) -0.0359(16) 0.1051(9) 0.144(10) Uani 0.600(4) 1 d PD A 1
F19A F 0.531(4) -0.076(6) 0.151(2) 0.169(12) Uani 0.263(7) 1 d PD A 2
F20A F 0.720(5) -0.180(2) 0.139(3) 0.142(13) Uani 0.263(7) 1 d PD A 2
F21A F 0.634(7) -0.042(5) 0.0965(10) 0.144(10) Uani 0.263(7) 1 d PD A 2
F19B F 0.525(3) -0.041(6) 0.131(4) 0.169(12) Uani 0.137(7) 1 d PD A 3
F20B F 0.671(11) -0.175(4) 0.160(3) 0.142(13) Uani 0.137(7) 1 d PD A 3
F21B F 0.706(8) -0.092(8) 0.0999(18) 0.144(10) Uani 0.137(7) 1 d PD A 3
C76 C 0.5058(10) 0.2507(9) 0.2255(4) 0.075(5) Uani 1 1 d D . .
F22 F 0.5520(14) 0.3082(16) 0.2510(8) 0.063(5) Uani 0.600(4) 1 d PD A 1
F23 F 0.4133(16) 0.2457(18) 0.2546(7) 0.105(8) Uani 0.600(4) 1 d PD A 1
F24 F 0.4557(19) 0.3071(18) 0.1865(8) 0.115(9) Uani 0.600(4) 1 d PD A 1
F22A F 0.521(4) 0.306(4) 0.256(2) 0.063(5) Uani 0.263(7) 1 d PD A 2
F23A F 0.403(3) 0.251(4) 0.230(2) 0.105(8) Uani 0.263(7) 1 d PD A 2
F24A F 0.498(5) 0.316(4) 0.187(2) 0.115(9) Uani 0.263(7) 1 d PD A 2
F22B F 0.462(5) 0.248(4) 0.2659(19) 0.063(5) Uani 0.137(7) 1 d PD A 3
F23B F 0.414(4) 0.269(5) 0.195(2) 0.105(8) Uani 0.137(7) 1 d PD A 3
F24B F 0.540(5) 0.320(4) 0.217(3) 0.115(9) Uani 0.137(7) 1 d PD A 3

loop_
_atom_site_aniso_label
_atom_site_aniso_U_11
_atom_site_aniso_U_22
_atom_site_aniso_U_33
_atom_site_aniso_U_23
_atom_site_aniso_U_13
_atom_site_aniso_U_12
B1 0.036(8) 0.040(8) 0.044(8) 0.001(6) -0.005(6) -0.016(6)
Mo1 0.0201(5) 0.0136(4) 0.0410(6) -0.0051(4) 0.0011(4) -0.0092(4)
Mo2 0.0316(6) 0.0473(7) 0.0254(5) -0.0012(4) 0.0007(4) -0.0081(5)
N1 0.026(5) 0.019(5) 0.049(6) -0.001(4) 0.003(4) -0.014(4)
N2 0.023(5) 0.035(5) 0.036(5) -0.005(4) 0.000(4) -0.015(4)
N3 0.022(5) 0.036(5) 0.042(5) 0.006(4) 0.008(4) -0.014(4)
N4 0.028(5) 0.020(5) 0.044(5) -0.011(4) 0.005(4) -0.004(4)
N5 0.017(4) 0.017(4) 0.039(5) -0.003(4) 0.002(4) -0.007(4)
N6 0.018(5) 0.030(5) 0.076(7) -0.014(5) -0.011(5) -0.009(4)
N7 0.025(5) 0.070(7) 0.020(5) -0.006(5) -0.001(4) -0.013(5)
N8 0.027(5) 0.042(6) 0.035(5) -0.004(4) 0.005(4) -0.003(4)
N9 0.053(7) 0.066(8) 0.035(6) 0.004(5) -0.007(5) -0.018(6)
N10 0.036(5) 0.054(6) 0.024(5) -0.009(4) 0.005(4) -0.014(5)
N11 0.039(6) 0.048(6) 0.029(5) 0.001(4) 0.003(4) -0.022(5)
N12 0.033(6) 0.077(8) 0.045(6) -0.013(5) 0.012(5) -0.031(6)
C1 0.024(6) 0.015(6) 0.090(9) 0.007(6) 0.005(6) -0.011(5)
C2 0.031(6) 0.015(6) 0.077(9) 0.009(6) 0.006(6) -0.012(5)
C3 0.041(7) 0.037(7) 0.054(8) 0.010(6) -0.004(6) -0.018(6)
C4 0.009(5) 0.026(6) 0.049(7) 0.002(5) -0.005(5) -0.008(4)
C5 0.030(6) 0.053(8) 0.044(7) 0.004(6) 0.006(5) -0.020(6)
C6 0.029(6) 0.035(7) 0.043(7) -0.006(5) 0.008(5) -0.011(5)
C7 0.023(6) 0.034(6) 0.049(7) -0.014(5) 0.005(5) -0.011(5)
C8 0.065(10) 0.029(7) 0.118(13) 0.015(8) 0.008(9) -0.021(7)
C9 0.045(8) 0.056(9) 0.094(11) -0.007(8) 0.007(7) -0.040(7)
C10 0.031(7) 0.054(8) 0.064(9) 0.004(7) 0.002(6) -0.012(6)
C11 0.058(9) 0.069(10) 0.049(8) -0.012(7) 0.018(7) -0.027(8)
C12 0.039(7) 0.030(6) 0.064(8) -0.015(6) -0.004(6) -0.018(6)
C13 0.041(7) 0.049(8) 0.059(8) -0.014(6) -0.012(6) -0.030(6)
C14 0.038(8) 0.047(8) 0.108(12) -0.026(8) -0.012(7) -0.023(7)
C15 0.027(6) 0.033(6) 0.036(6) -0.006(5) -0.001(5) -0.022(5)
C16 0.026(6) 0.057(8) 0.072(9) -0.011(7) -0.005(6) -0.017(6)
C17 0.030(6) 0.036(7) 0.057(8) -0.015(6) 0.000(6) -0.008(5)
C18 0.033(6) 0.018(6) 0.045(7) -0.008(5) -0.001(5) -0.005(5)
C19 0.055(9) 0.038(8) 0.146(15) -0.025(9) -0.033(9) -0.019(7)
C20 0.094(12) 0.062(10) 0.059(9) -0.012(8) -0.006(8) -0.023(9)
C21 0.075(10) 0.039(8) 0.058(9) 0.010(6) -0.014(8) -0.003(7)
C22 0.034(7) 0.047(8) 0.081(10) -0.014(7) -0.018(7) 0.002(6)
C23 0.038(7) 0.076(10) 0.034(7) -0.011(6) -0.003(5) -0.020(7)
C24 0.040(7) 0.076(10) 0.040(7) 0.010(6) -0.011(6) -0.026(7)
C25 0.041(7) 0.086(11) 0.038(7) 0.008(7) -0.004(6) -0.027(7)
C26 0.011(5) 0.038(7) 0.039(7) 0.006(5) 0.005(5) -0.001(5)
C27 0.066(9) 0.054(9) 0.052(8) 0.004(7) -0.006(7) -0.023(7)
C28 0.050(8) 0.044(8) 0.052(8) 0.006(6) -0.005(6) 0.007(7)
C29 0.038(7) 0.037(7) 0.050(8) -0.003(6) 0.003(6) 0.009(6)
C30 0.052(9) 0.106(13) 0.049(8) -0.009(8) -0.019(7) -0.024(9)
C31 0.058(9) 0.090(12) 0.076(10) 0.017(9) -0.004(8) -0.044(9)
C32 0.090(13) 0.066(11) 0.077(11) 0.013(9) -0.008(9) 0.006(10)
C33 0.048(9) 0.103(14) 0.071(10) -0.001(9) 0.007(8) -0.010(9)
C34 0.034(7) 0.060(9) 0.047(7) -0.013(6) 0.011(6) -0.015(6)
C35 0.029(7) 0.081(10) 0.043(7) -0.008(7) 0.013(6) -0.017(7)
C36 0.029(7) 0.080(10) 0.063(9) -0.022(8) 0.012(6) -0.018(7)
C37 0.030(6) 0.060(8) 0.023(6) 0.001(6) 0.001(5) -0.011(6)
C38 0.039(8) 0.087(11) 0.067(9) -0.022(8) 0.010(7) -0.033(8)
C39 0.072(10) 0.076(10) 0.045(8) -0.005(7) 0.007(7) -0.052(9)
C40 0.052(8) 0.055(8) 0.045(7) -0.007(6) 0.005(6) -0.021(7)
C41 0.034(7) 0.072(10) 0.065(9) -0.014(7) 0.020(6) -0.018(7)
C42 0.064(9) 0.080(11) 0.045(8) -0.003(7) 0.007(7) -0.025(8)
C43 0.097(13) 0.095(13) 0.088(12) -0.011(10) 0.006(10) -0.065(11)
C44 0.073(11) 0.085(12) 0.067(10) 0.013(9) 0.012(8) -0.026(9)
C45 0.035(7) 0.038(7) 0.051(7) -0.011(6) 0.002(6) -0.010(6)
C46 0.039(7) 0.047(8) 0.055(8) -0.004(6) 0.002(6) -0.008(6)
C47 0.052(8) 0.041(8) 0.052(8) 0.012(6) 0.007(6) -0.018(6)
C48 0.046(8) 0.051(8) 0.055(8) 0.011(7) 0.000(6) -0.024(7)
C49 0.052(8) 0.036(7) 0.066(9) 0.016(6) -0.009(7) -0.026(6)
C50 0.027(6) 0.039(7) 0.050(7) -0.001(6) 0.000(5) -0.002(6)
C51 0.053(10) 0.101(14) 0.061(10) -0.010(9) 0.027(8) -0.021(10)
F1 0.059(8) 0.050(9) 0.108(10) -0.017(8) 0.031(7) -0.024(7)
F2 0.066(10) 0.080(13) 0.072(11) -0.022(10) 0.006(7) -0.006(10)
F3 0.18(2) 0.059(10) 0.105(10) -0.017(7) 0.104(13) -0.048(13)
F1A 0.059(8) 0.050(9) 0.108(10) -0.017(8) 0.031(7) -0.024(7)
F2A 0.066(10) 0.080(13) 0.072(11) -0.022(10) 0.006(7) -0.006(10)
F3A 0.18(2) 0.059(10) 0.105(10) -0.017(7) 0.104(13) -0.048(13)
F1B 0.059(8) 0.050(9) 0.108(10) -0.017(8) 0.031(7) -0.024(7)
F2B 0.066(10) 0.080(13) 0.072(11) -0.022(10) 0.006(7) -0.006(10)
F3B 0.18(2) 0.059(10) 0.105(10) -0.017(7) 0.104(13) -0.048(13)
C52 0.068(11) 0.055(10) 0.081(11) 0.020(8) -0.008(9) -0.032(9)
F4 0.054(10) 0.056(9) 0.115(18) 0.000(10) -0.026(9) -0.013(7)
F5 0.104(15) 0.092(10) 0.085(14) -0.007(11) -0.017(11) -0.065(11)
F6 0.129(19) 0.103(13) 0.148(17) -0.045(11) 0.084(17) -0.106(16)
F4A 0.054(10) 0.056(9) 0.115(18) 0.000(10) -0.026(9) -0.013(7)
F5A 0.104(15) 0.092(10) 0.085(14) -0.007(11) -0.017(11) -0.065(11)
F6A 0.129(19) 0.103(13) 0.148(17) -0.045(11) 0.084(17) -0.106(16)
F4B 0.054(10) 0.056(9) 0.115(18) 0.000(10) -0.026(9) -0.013(7)
F5B 0.104(15) 0.092(10) 0.085(14) -0.007(11) -0.017(11) -0.065(11)
F6B 0.129(19) 0.103(13) 0.148(17) -0.045(11) 0.084(17) -0.106(16)
C53 0.019(6) 0.044(7) 0.032(6) -0.012(5) 0.008(4) -0.013(5)
C54 0.022(6) 0.055(8) 0.040(6) -0.012(6) 0.006(5) -0.022(6)
C55 0.043(7) 0.039(7) 0.035(6) 0.000(5) 0.002(5) -0.022(6)
C56 0.045(7) 0.030(6) 0.036(6) 0.000(5) 0.005(5) -0.013(6)
C57 0.028(6) 0.044(7) 0.038(6) -0.005(5) 0.000(5) -0.015(6)
C58 0.026(6) 0.045(7) 0.042(7) 0.000(5) -0.006(5) -0.017(6)
C59 0.052(8) 0.060(10) 0.059(9) 0.001(7) 0.004(7) -0.034(7)
F7 0.083(8) 0.099(12) 0.079(14) 0.000(9) -0.025(8) -0.075(8)
F8 0.063(12) 0.056(12) 0.067(7) 0.018(8) 0.002(7) -0.028(9)
F9 0.108(14) 0.059(11) 0.127(17) -0.018(10) 0.040(14) -0.054(10)
F7A 0.083(8) 0.099(12) 0.079(14) 0.000(9) -0.025(8) -0.075(8)
F8A 0.063(12) 0.056(12) 0.067(7) 0.018(8) 0.002(7) -0.028(9)
F9A 0.108(14) 0.059(11) 0.127(17) -0.018(10) 0.040(14) -0.054(10)
F7B 0.083(8) 0.099(12) 0.079(14) 0.000(9) -0.025(8) -0.075(8)
F8B 0.063(12) 0.056(12) 0.067(7) 0.018(8) 0.002(7) -0.028(9)
F9B 0.108(14) 0.059(11) 0.127(17) -0.018(10) 0.040(14) -0.054(10)
C60 0.028(7) 0.073(11) 0.082(11) -0.004(9) -0.003(7) -0.017(8)
F10 0.021(6) 0.16(2) 0.111(16) -0.061(14) -0.011(9) -0.022(9)
F11 0.046(6) 0.042(7) 0.088(15) -0.028(8) 0.000(10) 0.007(5)
F12 0.023(7) 0.065(15) 0.24(3) 0.040(15) 0.043(12) -0.015(8)
F10A 0.021(6) 0.16(2) 0.111(16) -0.061(14) -0.011(9) -0.022(9)
F11A 0.046(6) 0.042(7) 0.088(15) -0.028(8) 0.000(10) 0.007(5)
F12A 0.023(7) 0.065(15) 0.24(3) 0.040(15) 0.043(12) -0.015(8)
F10B 0.021(6) 0.16(2) 0.111(16) -0.061(14) -0.011(9) -0.022(9)
F11B 0.046(6) 0.042(7) 0.088(15) -0.028(8) 0.000(10) 0.007(5)
F12B 0.023(7) 0.065(15) 0.24(3) 0.040(15) 0.043(12) -0.015(8)
C61 0.022(6) 0.035(7) 0.049(7) -0.010(5) 0.003(5) -0.012(5)
C62 0.035(7) 0.026(6) 0.055(8) -0.002(5) -0.006(6) -0.014(5)
C63 0.035(7) 0.029(6) 0.042(7) -0.006(5) 0.002(5) -0.011(5)
C64 0.030(7) 0.044(7) 0.043(7) -0.007(5) 0.001(5) -0.011(6)
C65 0.030(6) 0.024(6) 0.055(8) -0.009(5) -0.009(6) -0.004(5)
C66 0.030(6) 0.033(6) 0.049(7) -0.006(5) -0.002(5) -0.008(5)
C67 0.038(7) 0.033(7) 0.056(8) -0.008(6) 0.007(6) -0.006(6)
F13 0.060(8) 0.064(6) 0.142(12) 0.019(7) 0.042(8) -0.019(5)
F14 0.028(4) 0.117(12) 0.063(8) -0.039(9) 0.006(5) -0.013(6)
F15 0.029(14) 0.064(12) 0.063(6) -0.023(8) 0.015(9) -0.007(13)
F13A 0.060(8) 0.064(6) 0.142(12) 0.019(7) 0.042(8) -0.019(5)
F14A 0.028(4) 0.117(12) 0.063(8) -0.039(9) 0.006(5) -0.013(6)
F15A 0.029(14) 0.064(12) 0.063(6) -0.023(8) 0.015(9) -0.007(13)
F13B 0.060(8) 0.064(6) 0.142(12) 0.019(7) 0.042(8) -0.019(5)
F14B 0.028(4) 0.117(12) 0.063(8) -0.039(9) 0.006(5) -0.013(6)
F15B 0.029(14) 0.064(12) 0.063(6) -0.023(8) 0.015(9) -0.007(13)
C68 0.041(8) 0.063(10) 0.069(9) -0.008(8) -0.012(7) -0.022(7)
F16 0.096(13) 0.048(11) 0.132(15) 0.029(12) -0.080(12) -0.035(11)
F17 0.028(6) 0.059(16) 0.101(9) -0.030(11) 0.012(6) -0.022(9)
F18 0.064(7) 0.084(11) 0.070(16) -0.026(11) 0.010(9) -0.050(7)
F16A 0.096(13) 0.048(11) 0.132(15) 0.029(12) -0.080(12) -0.035(11)
F17A 0.028(6) 0.059(16) 0.101(9) -0.030(11) 0.012(6) -0.022(9)
F18A 0.064(7) 0.084(11) 0.070(16) -0.026(11) 0.010(9) -0.050(7)
F16B 0.096(13) 0.048(11) 0.132(15) 0.029(12) -0.080(12) -0.035(11)
F17B 0.028(6) 0.059(16) 0.101(9) -0.030(11) 0.012(6) -0.022(9)
F18B 0.064(7) 0.084(11) 0.070(16) -0.026(11) 0.010(9) -0.050(7)
C69 0.036(7) 0.053(8) 0.039(7) -0.009(6) 0.004(5) -0.011(6)
C70 0.037(7) 0.057(8) 0.049(7) -0.014(6) -0.007(6) -0.013(6)
C71 0.043(8) 0.085(11) 0.065(9) -0.020(8) -0.021(7) -0.017(8)
C72 0.030(8) 0.102(13) 0.087(11) -0.016(10) -0.017(7) -0.019(8)
C73 0.028(7) 0.056(8) 0.064(9) -0.009(7) 0.001(6) -0.005(6)
C74 0.030(7) 0.052(8) 0.048(7) -0.008(6) -0.001(5) -0.014(6)
C75 0.087(14) 0.103(16) 0.126(18) -0.039(14) -0.038(13) -0.039(13)
F19 0.21(3) 0.16(3) 0.20(3) -0.03(2) -0.04(2) -0.13(3)
F20 0.101(14) 0.131(16) 0.14(2) -0.085(17) -0.065(14) 0.009(13)
F21 0.098(18) 0.136(14) 0.150(15) -0.041(12) -0.114(15) 0.007(16)
F19A 0.21(3) 0.16(3) 0.20(3) -0.03(2) -0.04(2) -0.13(3)
F20A 0.101(14) 0.131(16) 0.14(2) -0.085(17) -0.065(14) 0.009(13)
F21A 0.098(18) 0.136(14) 0.150(15) -0.041(12) -0.114(15) 0.007(16)
F19B 0.21(3) 0.16(3) 0.20(3) -0.03(2) -0.04(2) -0.13(3)
F20B 0.101(14) 0.131(16) 0.14(2) -0.085(17) -0.065(14) 0.009(13)
F21B 0.098(18) 0.136(14) 0.150(15) -0.041(12) -0.114(15) 0.007(16)
C76 0.038(9) 0.083(12) 0.083(12) -0.005(10) -0.003(8) -0.005(8)
F22 0.013(10) 0.058(6) 0.108(10) -0.017(6) 0.003(8) -0.004(7)
F23 0.030(7) 0.138(12) 0.15(2) -0.056(16) 0.029(12) -0.033(7)
F24 0.085(18) 0.091(10) 0.116(11) 0.005(8) -0.071(12) 0.019(11)
F22A 0.013(10) 0.058(6) 0.108(10) -0.017(6) 0.003(8) -0.004(7)
F23A 0.030(7) 0.138(12) 0.15(2) -0.056(16) 0.029(12) -0.033(7)
F24A 0.085(18) 0.091(10) 0.116(11) 0.005(8) -0.071(12) 0.019(11)
F22B 0.013(10) 0.058(6) 0.108(10) -0.017(6) 0.003(8) -0.004(7)
F23B 0.030(7) 0.138(12) 0.15(2) -0.056(16) 0.029(12) -0.033(7)
F24B 0.085(18) 0.091(10) 0.116(11) 0.005(8) -0.071(12) 0.019(11)

loop_
_atom_type_symbol
_atom_type_description
_atom_type_scat_dispersion_real
_atom_type_scat_dispersion_imag
_atom_type_scat_source
C C 0.0033 0.0016 'International Tables Vol C Tables 4.2.6.8 and 6.1.1.4'
H H 0.0000 0.0000 'International Tables Vol C Tables 4.2.6.8 and 6.1.1.4'
B B 0.0013 0.0007 'International Tables Vol C Tables 4.2.6.8 and 6.1.1.4'
N N 0.0061 0.0033 'International Tables Vol C Tables 4.2.6.8 and 6.1.1.4'
F F 0.0171 0.0103 'International Tables Vol C Tables 4.2.6.8 and 6.1.1.4'
Mo Mo -1.6832 0.6857 'International Tables Vol C Tables 4.2.6.8 and 6.1.1.4'

loop_
_geom_angle_atom_site_label_1
_geom_angle_atom_site_label_2
_geom_angle_atom_site_label_3
_geom_angle
_geom_angle_site_symmetry_1
_geom_angle_site_symmetry_3
_geom_angle_publ_flag
C45 B1 C61 112.4(10) . . ?
C45 B1 C53 111.0(9) . . ?
C61 B1 C53 103.9(9) . . ?
C45 B1 C69 105.2(10) . . ?
C61 B1 C69 111.5(9) . . ?
C53 B1 C69 113.0(10) . . ?
Mo1 Mo1 N1 92.7(2) 2_666 . ?
Mo1 Mo1 N2 92.5(2) 2_666 2_666 ?
N1 Mo1 N2 174.9(3) . 2_666 ?
Mo1 Mo1 N5 92.3(2) 2_666 2_666 ?
N1 Mo1 N5 90.2(3) . 2_666 ?
N2 Mo1 N5 89.6(3) 2_666 2_666 ?
Mo1 Mo1 N4 92.3(2) 2_666 . ?
N1 Mo1 N4 90.0(3) . . ?
N2 Mo1 N4 89.8(3) 2_666 . ?
N5 Mo1 N4 175.4(3) 2_666 . ?
Mo2 Mo2 N8 92.7(3) 2_667 2_667 ?
Mo2 Mo2 N11 92.6(3) 2_667 2_667 ?
N8 Mo2 N11 89.6(4) 2_667 2_667 ?
Mo2 Mo2 N7 92.8(3) 2_667 . ?
N8 Mo2 N7 174.4(4) 2_667 . ?
N11 Mo2 N7 89.1(3) 2_667 . ?
Mo2 Mo2 N10 92.7(3) 2_667 . ?
N8 Mo2 N10 89.1(4) 2_667 . ?
N11 Mo2 N10 174.6(4) 2_667 . ?
N7 Mo2 N10 91.7(3) . . ?
C4 N1 C1 118.6(9) . . ?
C4 N1 Mo1 120.0(7) . . ?
C1 N1 Mo1 121.4(7) . . ?
C4 N2 C7 119.6(9) . . ?
C4 N2 Mo1 119.1(7) . 2_666 ?
C7 N2 Mo1 121.3(7) . 2_666 ?
C4 N3 C5 121.0(9) . . ?
C4 N3 C3 118.9(9) . . ?
C5 N3 C3 118.5(9) . . ?
C15 N4 C12 121.3(9) . . ?
C15 N4 Mo1 118.7(6) . . ?
C12 N4 Mo1 119.7(7) . . ?
C15 N5 C18 119.2(8) . . ?
C15 N5 Mo1 119.2(7) . 2_666 ?
C18 N5 Mo1 121.4(6) . 2_666 ?
C15 N6 C16 121.2(9) . . ?
C15 N6 C14 119.6(9) . . ?
C16 N6 C14 117.6(9) . . ?
C26 N7 C23 119.4(9) . . ?
C26 N7 Mo2 118.6(7) . . ?
C23 N7 Mo2 121.9(8) . . ?
C26 N8 C29 118.5(9) . . ?
C26 N8 Mo2 119.4(7) . 2_667 ?
C29 N8 Mo2 122.1(7) . 2_667 ?
C26 N9 C25 122.7(11) . . ?
C26 N9 C27 120.5(10) . . ?
C25 N9 C27 115.6(10) . . ?
C37 N10 C34 121.3(10) . . ?
C37 N10 Mo2 118.0(7) . . ?
C34 N10 Mo2 120.6(8) . . ?
C37 N11 C40 119.2(10) . . ?
C37 N11 Mo2 118.7(8) . 2_667 ?
C40 N11 Mo2 122.0(7) . 2_667 ?
C37 N12 C36 121.3(11) . . ?
C37 N12 C38 121.5(10) . . ?
C36 N12 C38 116.5(10) . . ?
N1 C1 C2 113.6(9) . . ?
C3 C2 C1 106.8(9) . . ?
C3 C2 C8 109.4(11) . . ?
C1 C2 C8 110.6(9) . . ?
C3 C2 C9 110.9(10) . . ?
C1 C2 C9 109.3(10) . . ?
C8 C2 C9 109.7(10) . . ?
N3 C3 C2 112.7(9) . . ?
N1 C4 N2 115.7(9) . . ?
N1 C4 N3 123.6(9) . . ?
N2 C4 N3 120.5(9) . . ?
N3 C5 C6 113.1(9) . . ?
C11 C6 C5 110.2(10) . . ?
C11 C6 C10 110.2(10) . . ?
C5 C6 C10 110.5(10) . . ?
C11 C6 C7 110.9(10) . . ?
C5 C6 C7 104.6(9) . . ?
C10 C6 C7 110.3(9) . . ?
N2 C7 C6 114.9(9) . . ?
N4 C12 C13 111.8(9) . . ?
C14 C13 C20 112.6(12) . . ?
C14 C13 C12 108.0(10) . . ?
C20 C13 C12 109.2(11) . . ?
C14 C13 C19 111.2(10) . . ?
C20 C13 C19 107.7(12) . . ?
C12 C13 C19 108.0(10) . . ?
C13 C14 N6 111.7(10) . . ?
N5 C15 N4 117.5(9) . . ?
N5 C15 N6 121.6(9) . . ?
N4 C15 N6 120.8(9) . . ?
N6 C16 C17 110.8(9) . . ?
C22 C17 C16 108.7(10) . . ?
C22 C17 C18 110.5(9) . . ?
C16 C17 C18 105.4(10) . . ?
C22 C17 C21 110.9(11) . . ?
C16 C17 C21 111.4(10) . . ?
C18 C17 C21 109.7(10) . . ?
N5 C18 C17 113.7(8) . . ?
N7 C23 C24 113.5(10) . . ?
C30 C24 C25 109.4(11) . . ?
C30 C24 C23 110.7(11) . . ?
C25 C24 C23 105.2(11) . . ?
C30 C24 C31 111.2(12) . . ?
C25 C24 C31 111.1(12) . . ?
C23 C24 C31 109.1(10) . . ?
N9 C25 C24 111.1(10) . . ?
N8 C26 N9 122.7(10) . . ?
N8 C26 N7 116.5(9) . . ?
N9 C26 N7 120.7(10) . . ?
N9 C27 C28 110.6(10) . . ?
C32 C28 C29 110.6(13) . . ?
C32 C28 C33 112.0(13) . . ?
C29 C28 C33 109.7(12) . . ?
C32 C28 C27 108.6(12) . . ?
C29 C28 C27 105.3(10) . . ?
C33 C28 C27 110.3(13) . . ?
N8 C29 C28 115.2(11) . . ?
N10 C34 C35 114.0(11) . . ?
C36 C35 C42 109.8(13) . . ?
C36 C35 C34 107.1(10) . . ?
C42 C35 C34 110.2(10) . . ?
C36 C35 C41 110.1(10) . . ?
C42 C35 C41 109.7(10) . . ?
C34 C35 C41 109.9(11) . . ?
N12 C36 C35 110.9(10) . . ?
N11 C37 N10 118.0(10) . . ?
N11 C37 N12 122.2(11) . . ?
N10 C37 N12 119.8(10) . . ?
N12 C38 C39 110.8(10) . . ?
C40 C39 C38 107.3(12) . . ?
C40 C39 C44 110.1(11) . . ?
C38 C39 C44 109.2(11) . . ?
C40 C39 C43 111.1(11) . . ?
C38 C39 C43 109.3(12) . . ?
C44 C39 C43 109.9(13) . . ?
N11 C40 C39 114.3(10) . . ?
C46 C45 C50 113.5(10) . . ?
C46 C45 B1 121.3(10) . . ?
C50 C45 B1 125.2(9) . . ?
C47 C46 C45 124.3(10) . . ?
C48 C47 C46 119.4(9) . . ?
C48 C47 C51 122.3(9) . . ?
C46 C47 C51 118.1(9) . . ?
C49 C48 C47 117.2(9) . . ?
C48 C49 C50 123.0(9) . . ?
C48 C49 C52 118.5(9) . . ?
C50 C49 C52 118.4(9) . . ?
C49 C50 C45 122.5(10) . . ?
F3B C51 F2B 107.5(10) . . ?
F3B C51 F1B 107.0(10) . . ?
F2B C51 F1B 107.0(10) . . ?
F3B C51 F1A 133(3) . . ?
F2B C51 F1A 65(2) . . ?
F3B C51 F2A 64(2) . . ?
F2B C51 F2A 46(2) . . ?
F1B C51 F2A 134(3) . . ?
F1A C51 F2A 106.6(9) . . ?
F3B C51 F3 69(3) . . ?
F2B C51 F3 126(2) . . ?
F1A C51 F3 78.3(16) . . ?
F2A C51 F3 119(3) . . ?
F3B C51 F3A 45(2) . . ?
F2B C51 F3A 137(3) . . ?
F1B C51 F3A 66(2) . . ?
F1A C51 F3A 106.6(9) . . ?
F2A C51 F3A 106.4(9) . . ?
F3B C51 F1 131(2) . . ?
F1B C51 F1 76(3) . . ?
F2A C51 F1 79.0(15) . . ?
F3 C51 F1 106.2(8) . . ?
F3A C51 F1 131.7(18) . . ?
F2B C51 F2 72(3) . . ?
F1B C51 F2 137(2) . . ?
F1A C51 F2 128.2(17) . . ?
F3 C51 F2 105.2(8) . . ?
F3A C51 F2 85(2) . . ?
F1 C51 F2 104.3(8) . . ?
F3B C51 C47 112(2) . . ?
F2B C51 C47 116(2) . . ?
F1B C51 C47 107(2) . . ?
F1A C51 C47 112.4(16) . . ?
F2A C51 C47 118.0(19) . . ?
F3 C51 C47 114.9(11) . . ?
F3A C51 C47 106.1(18) . . ?
F1 C51 C47 113.3(10) . . ?
F2 C51 C47 112.1(11) . . ?
F4B C52 F5A 67(3) . . ?
F4B C52 F4A 49(3) . . ?
F5A C52 F4A 108(3) . . ?
F4B C52 F6B 119(3) . . ?
F5A C52 F6B 129(3) . . ?
F4A C52 F6B 72(3) . . ?
F4B C52 F6 123(3) . . ?
F5A C52 F6 68(2) . . ?
F4A C52 F6 119(3) . . ?
F6B C52 F6 69(3) . . ?
F4B C52 F5B 109(3) . . ?
F4A C52 F5B 137(3) . . ?
F6B C52 F5B 103(3) . . ?
F4B C52 F6A 136(3) . . ?
F5A C52 F6A 108(2) . . ?
F4A C52 F6A 97(2) . . ?
F5B C52 F6A 74(3) . . ?
F4B C52 F4 75(3) . . ?
F5A C52 F4 127(2) . . ?
F6B C52 F4 47(3) . . ?
F6 C52 F4 107.2(14) . . ?
F5B C52 F4 138(3) . . ?
F6A C52 F4 75(2) . . ?
F4A C52 F5 76(2) . . ?
F6B C52 F5 137(3) . . ?
F6 C52 F5 104.3(13) . . ?
F5B C52 F5 82(3) . . ?
F6A C52 F5 136.8(19) . . ?
F4 C52 F5 101.1(13) . . ?
F4B C52 C49 113(3) . . ?
F5A C52 C49 114.9(19) . . ?
F4A C52 C49 118(2) . . ?
F6B C52 C49 108(2) . . ?
F6 C52 C49 117.1(12) . . ?
F5B C52 C49 104(2) . . ?
F6A C52 C49 108.0(18) . . ?
F4 C52 C49 112.9(12) . . ?
F5 C52 C49 112.6(11) . . ?
C54 C53 C58 114.9(9) . . ?
C54 C53 B1 123.3(9) . . ?
C58 C53 B1 121.5(9) . . ?
C53 C54 C55 123.2(9) . . ?
C56 C55 C54 119.1(8) . . ?
C56 C55 C59 121.0(9) . . ?
C54 C55 C59 119.8(8) . . ?
C57 C56 C55 118.5(9) . . ?
C58 C57 C56 121.5(8) . . ?
C58 C57 C60 119.4(8) . . ?
C56 C57 C60 119.1(9) . . ?
C57 C58 C53 122.5(9) . . ?
F7B C59 F8A 63(3) . . ?
F7B C59 F8B 108(3) . . ?
F8A C59 F8B 48(3) . . ?
F7B C59 F9B 108(3) . . ?
F8A C59 F9B 134(3) . . ?
F8B C59 F9B 108(2) . . ?
F7B C59 F9A 139(3) . . ?
F8A C59 F9A 112(2) . . ?
F8B C59 F9A 68(3) . . ?
F7B C59 F7 71(3) . . ?
F8A C59 F7 119(2) . . ?
F8B C59 F7 128(3) . . ?
F9A C59 F7 80(2) . . ?
F7B C59 F9 129(3) . . ?
F8A C59 F9 77.5(17) . . ?
F9B C59 F9 77(3) . . ?
F7 C59 F9 107.1(13) . . ?
F7B C59 F7A 49(3) . . ?
F8A C59 F7A 106(2) . . ?
F8B C59 F7A 137(3) . . ?
F9B C59 F7A 62(3) . . ?
F9A C59 F7A 104(2) . . ?
F9 C59 F7A 127(2) . . ?
F8B C59 F8 76(3) . . ?
F9B C59 F8 134(3) . . ?
F9A C59 F8 135.4(19) . . ?
F7 C59 F8 102.6(12) . . ?
F9 C59 F8 104.9(11) . . ?
F7A C59 F8 83(2) . . ?
F7B C59 C55 110(2) . . ?
F8A C59 C55 116.9(19) . . ?
F8B C59 C55 114(2) . . ?
F9B C59 C55 109(2) . . ?
F9A C59 C55 107.8(18) . . ?
F7 C59 C55 114.7(12) . . ?
F9 C59 C55 115.5(11) . . ?
F7A C59 C55 109(2) . . ?
F8 C59 C55 110.9(10) . . ?
F11A C60 F10A 111(3) . . ?
F11A C60 F10B 133(3) . . ?
F11A C60 F12B 57(3) . . ?
F10A C60 F12B 126(3) . . ?
F10B C60 F12B 115(3) . . ?
F11A C60 F12 124(2) . . ?
F10A C60 F12 61(2) . . ?
F12B C60 F12 82(3) . . ?
F11A C60 F11B 49(2) . . ?
F10A C60 F11B 77(3) . . ?
F10B C60 F11B 107(3) . . ?
F12B C60 F11B 105(3) . . ?
F12 C60 F11B 131(3) . . ?
F11A C60 F12A 105(2) . . ?
F10A C60 F12A 95(2) . . ?
F10B C60 F12A 71(3) . . ?
F12B C60 F12A 51(3) . . ?
F11B C60 F12A 143(3) . . ?
F11A C60 F10 79(2) . . ?
F10A C60 F10 47(2) . . ?
F10B C60 F10 76(3) . . ?
F12B C60 F10 131(3) . . ?
F12 C60 F10 107.7(14) . . ?
F12A C60 F10 138(2) . . ?
F10A C60 F11 124(2) . . ?
F10B C60 F11 132(3) . . ?
F12 C60 F11 107.2(13) . . ?
F11B C60 F11 75(2) . . ?
F12A C60 F11 81(2) . . ?
F10 C60 F11 103.8(12) . . ?
F11A C60 C57 115(2) . . ?
F10A C60 C57 120.4(19) . . ?
F10B C60 C57 111(3) . . ?
F12B C60 C57 111(3) . . ?
F12 C60 C57 115.2(12) . . ?
F11B C60 C57 107(2) . . ?
F12A C60 C57 107(2) . . ?
F10 C60 C57 108.2(10) . . ?
F11 C60 C57 114.0(11) . . ?
C66 C61 C62 113.9(9) . . ?
C66 C61 B1 122.5(9) . . ?
C62 C61 B1 123.4(9) . . ?
C63 C62 C61 124.0(9) . . ?
C64 C63 C62 119.2(8) . . ?
C64 C63 C67 119.9(8) . . ?
C62 C63 C67 121.0(8) . . ?
C65 C64 C63 118.3(9) . . ?
C64 C65 C66 121.7(8) . . ?
C64 C65 C68 117.9(8) . . ?
C66 C65 C68 120.3(8) . . ?
C65 C66 C61 122.9(9) . . ?
F14B C67 F15B 112(2) . . ?
F15B C67 F14A 125(4) . . ?
F14B C67 F13B 108(3) . . ?
F15B C67 F13B 107(3) . . ?
F14A C67 F13B 85(6) . . ?
F14B C67 F15A 90(5) . . ?
F14A C67 F15A 109(3) . . ?
F13B C67 F15A 129(5) . . ?
F14B C67 F13A 127(5) . . ?
F15B C67 F13A 81(6) . . ?
F14A C67 F13A 107(3) . . ?
F15A C67 F13A 105(3) . . ?
F14B C67 F15 79(3) . . ?
F14A C67 F15 96(6) . . ?
F13B C67 F15 128(3) . . ?
F13A C67 F15 108(7) . . ?
F14B C67 F13 123(4) . . ?
F15B C67 F13 80(4) . . ?
F14A C67 F13 103(7) . . ?
F15A C67 F13 104(7) . . ?
F15 C67 F13 105.8(15) . . ?
F15B C67 F14 133(2) . . ?
F13B C67 F14 82(4) . . ?
F15A C67 F14 116(6) . . ?
F13A C67 F14 106(7) . . ?
F15 C67 F14 103.8(14) . . ?
F13 C67 F14 102.9(15) . . ?
F14B C67 C63 112(3) . . ?
F15B C67 C63 109(2) . . ?
F14A C67 C63 118(3) . . ?
F13B C67 C63 108(3) . . ?
F15A C67 C63 108(2) . . ?
F13A C67 C63 110(3) . . ?
F15 C67 C63 116.7(14) . . ?
F13 C67 C63 114.7(15) . . ?
F14 C67 C63 111.6(14) . . ?
F16B C68 F18B 118(4) . . ?
F16B C68 F17A 52(3) . . ?
F18B C68 F17A 136(3) . . ?
F16B C68 F16A 64(4) . . ?
F18B C68 F16A 57(4) . . ?
F17A C68 F16A 107(3) . . ?
F16B C68 F17B 106(3) . . ?
F18B C68 F17B 106(3) . . ?
F17A C68 F17B 55(3) . . ?
F16A C68 F17B 136(3) . . ?
F16B C68 F18 134(3) . . ?
F17A C68 F18 124(2) . . ?
F16A C68 F18 80(2) . . ?
F17B C68 F18 81(2) . . ?
F16B C68 F18A 140(3) . . ?
F18B C68 F18A 45(4) . . ?
F17A C68 F18A 110(3) . . ?
F16A C68 F18A 97(3) . . ?
F17B C68 F18A 62(3) . . ?
F18B C68 F16 84(3) . . ?
F17A C68 F16 87(2) . . ?
F17B C68 F16 135(3) . . ?
F18 C68 F16 105.8(13) . . ?
F18A C68 F16 122(3) . . ?
F16B C68 F17 78(3) . . ?
F18B C68 F17 122(3) . . ?
F16A C68 F17 122(3) . . ?
F18 C68 F17 102.7(11) . . ?
F18A C68 F17 86(2) . . ?
F16 C68 F17 109.2(13) . . ?
F16B C68 C65 109(3) . . ?
F18B C68 C65 111(3) . . ?
F17A C68 C65 112(2) . . ?
F16A C68 C65 118(2) . . ?
F17B C68 C65 106(2) . . ?
F18 C68 C65 112.4(12) . . ?
F18A C68 C65 111(2) . . ?
F16 C68 C65 111.8(11) . . ?
F17 C68 C65 114.3(11) . . ?
C74 C69 C70 114.5(9) . . ?
C74 C69 B1 122.0(9) . . ?
C70 C69 B1 123.3(9) . . ?
C71 C70 C69 122.7(10) . . ?
C72 C71 C70 120.2(9) . . ?
C72 C71 C75 120.0(9) . . ?
C70 C71 C75 119.7(10) . . ?
C73 C72 C71 118.6(10) . . ?
C72 C73 C74 120.3(9) . . ?
C72 C73 C76 118.8(9) . . ?
C74 C73 C76 120.9(9) . . ?
C73 C74 C69 123.6(10) . . ?
F20A C75 F19B 129(4) . . ?
F20A C75 F21B 75(4) . . ?
F19B C75 F21B 109(3) . . ?
F19B C75 F20B 108(3) . . ?
F21B C75 F20B 109(3) . . ?
F20A C75 F21 123(3) . . ?
F21B C75 F21 70(4) . . ?
F20B C75 F21 128(3) . . ?
F20A C75 F19A 109(3) . . ?
F21B C75 F19A 133(3) . . ?
F20B C75 F19A 80(4) . . ?
F21 C75 F19A 69(3) . . ?
F20A C75 F21A 109(2) . . ?
F19B C75 F21A 75(4) . . ?
F20B C75 F21A 137(3) . . ?
F19A C75 F21A 105(2) . . ?
F20A C75 F19 67(3) . . ?
F19B C75 F19 76(4) . . ?
F21B C75 F19 132(3) . . ?
F21 C75 F19 106.3(16) . . ?
F19A C75 F19 45(3) . . ?
F21A C75 F19 135(2) . . ?
F19B C75 F20 134(3) . . ?
F20B C75 F20 73(4) . . ?
F21 C75 F20 102.3(15) . . ?
F19A C75 F20 136(3) . . ?
F21A C75 F20 75(3) . . ?
F19 C75 F20 103.7(17) . . ?
F20A C75 C71 118(2) . . ?
F19B C75 C71 108(3) . . ?
F21B C75 C71 110(2) . . ?
F20B C75 C71 113(3) . . ?
F21 C75 C71 115.8(14) . . ?
F19A C75 C71 109(2) . . ?
F21A C75 C71 107(2) . . ?
F19 C75 C71 114.2(15) . . ?
F20 C75 C71 113.2(14) . . ?
F22A C76 F24B 55(4) . . ?
F22A C76 F23A 110(3) . . ?
F24B C76 F23A 132(3) . . ?
F22A C76 F22B 64(3) . . ?
F24B C76 F22B 118(3) . . ?
F23A C76 F22B 59(3) . . ?
F22A C76 F24 110(4) . . ?
F24B C76 F24 67(3) . . ?
F23A C76 F24 82(3) . . ?
F22B C76 F24 131(3) . . ?
F22A C76 F23B 132(3) . . ?
F24B C76 F23B 105(3) . . ?
F23A C76 F23B 47(3) . . ?
F22B C76 F23B 106(3) . . ?
F22A C76 F24A 96(3) . . ?
F24B C76 F24A 45(3) . . ?
F23A C76 F24A 106(3) . . ?
F22B C76 F24A 143(3) . . ?
F23B C76 F24A 63(3) . . ?
F23A C76 F22 127(3) . . ?
F22B C76 F22 79(3) . . ?
F24 C76 F22 106.0(15) . . ?
F23B C76 F22 138(3) . . ?
F24A C76 F22 87(3) . . ?
F22A C76 F23 88(3) . . ?
F24B C76 F23 133(3) . . ?
F24 C76 F23 108.7(14) . . ?
F23B C76 F23 77(3) . . ?
F24A C76 F23 129(3) . . ?
F22 C76 F23 104.7(14) . . ?
F22A C76 C73 121(2) . . ?
F24B C76 C73 112(3) . . ?
F23A C76 C73 113(2) . . ?
F22B C76 C73 109(2) . . ?
F24 C76 C73 113.0(14) . . ?
F23B C76 C73 107(2) . . ?
F24A C76 C73 108(2) . . ?
F22 C76 C73 111.2(11) . . ?
F23 C76 C73 112.8(13) . . ?

loop_
_geom_bond_atom_site_label_1
_geom_bond_atom_site_label_2
_geom_bond_distance
_geom_bond_site_symmetry_2
_geom_bond_publ_flag
B1 C45 1.629(17) . ?
B1 C61 1.629(16) . ?
B1 C53 1.637(16) . ?
B1 C69 1.643(16) . ?
Mo1 Mo1 2.0920(17) 2_666 ?
Mo1 N1 2.103(8) . ?
Mo1 N2 2.105(8) 2_666 ?
Mo1 N5 2.110(8) 2_666 ?
Mo1 N4 2.120(9) . ?
Mo2 Mo2 2.092(2) 2_667 ?
Mo2 N8 2.111(9) 2_667 ?
Mo2 N11 2.111(9) 2_667 ?
Mo2 N7 2.111(9) . ?
Mo2 N10 2.121(9) . ?
N1 C4 1.330(13) . ?
N1 C1 1.467(12) . ?
N2 C4 1.363(13) . ?
N2 C7 1.454(13) . ?
N2 Mo1 2.105(8) 2_666 ?
N3 C4 1.371(13) . ?
N3 C5 1.416(14) . ?
N3 C3 1.458(14) . ?
N4 C15 1.324(13) . ?
N4 C12 1.470(13) . ?
N5 C15 1.320(12) . ?
N5 C18 1.475(12) . ?
N5 Mo1 2.110(8) 2_666 ?
N6 C15 1.375(13) . ?
N6 C16 1.446(14) . ?
N6 C14 1.479(14) . ?
N7 C26 1.363(14) . ?
N7 C23 1.440(14) . ?
N8 C26 1.336(14) . ?
N8 C29 1.452(14) . ?
N8 Mo2 2.111(9) 2_667 ?
N9 C26 1.347(14) . ?
N9 C25 1.451(16) . ?
N9 C27 1.461(16) . ?
N10 C37 1.337(15) . ?
N10 C34 1.427(14) . ?
N11 C37 1.332(14) . ?
N11 C40 1.471(15) . ?
N11 Mo2 2.111(9) 2_667 ?
N12 C37 1.374(15) . ?
N12 C36 1.435(15) . ?
N12 C38 1.485(17) . ?
C1 C2 1.530(15) . ?
C2 C3 1.481(16) . ?
C2 C8 1.543(15) . ?
C2 C9 1.568(17) . ?
C5 C6 1.527(16) . ?
C6 C11 1.501(16) . ?
C6 C10 1.528(16) . ?
C6 C7 1.530(15) . ?
C12 C13 1.518(16) . ?
C13 C14 1.453(17) . ?
C13 C20 1.511(19) . ?
C13 C19 1.559(16) . ?
C16 C17 1.511(17) . ?
C17 C22 1.507(16) . ?
C17 C18 1.523(15) . ?
C17 C21 1.524(18) . ?
C23 C24 1.534(16) . ?
C24 C30 1.513(18) . ?
C24 C25 1.529(19) . ?
C24 C31 1.536(18) . ?
C27 C28 1.529(18) . ?
C28 C32 1.51(2) . ?
C28 C29 1.509(17) . ?
C28 C33 1.51(2) . ?
C34 C35 1.525(17) . ?
C35 C36 1.483(18) . ?
C35 C42 1.516(18) . ?
C35 C41 1.551(17) . ?
C38 C39 1.526(19) . ?
C39 C40 1.512(17) . ?
C39 C44 1.53(2) . ?
C39 C43 1.534(19) . ?
C45 C46 1.402(12) . ?
C45 C50 1.404(12) . ?
C46 C47 1.401(12) . ?
C47 C48 1.391(12) . ?
C47 C51 1.482(12) . ?
C48 C49 1.367(12) . ?
C49 C50 1.375(12) . ?
C49 C52 1.505(12) . ?
C51 F3B 1.329(9) . ?
C51 F2B 1.329(9) . ?
C51 F1B 1.332(9) . ?
C51 F1A 1.333(9) . ?
C51 F2A 1.333(9) . ?
C51 F3 1.336(8) . ?
C51 F3A 1.336(9) . ?
C51 F1 1.345(8) . ?
C51 F2 1.350(8) . ?
C52 F4B 1.22(5) . ?
C52 F5A 1.23(3) . ?
C52 F4A 1.24(4) . ?
C52 F6B 1.25(6) . ?
C52 F6 1.334(16) . ?
C52 F5B 1.35(5) . ?
C52 F6A 1.37(4) . ?
C52 F4 1.373(17) . ?
C52 F5 1.405(16) . ?
C53 C54 1.389(11) . ?
C53 C58 1.395(11) . ?
C54 C55 1.397(12) . ?
C55 C56 1.382(12) . ?
C55 C59 1.476(12) . ?
C56 C57 1.372(12) . ?
C57 C58 1.365(11) . ?
C57 C60 1.499(12) . ?
C59 F7B 1.31(2) . ?
C59 F8A 1.318(18) . ?
C59 F8B 1.33(2) . ?
C59 F9B 1.33(2) . ?
C59 F9A 1.334(19) . ?
C59 F7 1.338(14) . ?
C59 F9 1.342(13) . ?
C59 F7A 1.342(19) . ?
C59 F8 1.372(13) . ?
C60 F11A 1.24(3) . ?
C60 F10A 1.24(4) . ?
C60 F10B 1.24(5) . ?
C60 F12B 1.24(6) . ?
C60 F12 1.313(17) . ?
C60 F11B 1.34(5) . ?
C60 F12A 1.37(4) . ?
C60 F10 1.383(17) . ?
C60 F11 1.388(16) . ?
C61 C66 1.396(11) . ?
C61 C62 1.398(12) . ?
C62 C63 1.396(11) . ?
C63 C64 1.389(12) . ?
C63 C67 1.474(12) . ?
C64 C65 1.363(12) . ?
C65 C66 1.380(11) . ?
C65 C68 1.500(12) . ?
C67 F14B 1.32(2) . ?
C67 F15B 1.32(2) . ?
C67 F14A 1.324(19) . ?
C67 F13B 1.32(2) . ?
C67 F15A 1.34(2) . ?
C67 F13A 1.34(2) . ?
C67 F15 1.342(14) . ?
C67 F13 1.347(15) . ?
C67 F14 1.362(14) . ?
C68 F16B 1.24(5) . ?
C68 F18B 1.24(6) . ?
C68 F17A 1.24(3) . ?
C68 F16A 1.25(4) . ?
C68 F17B 1.35(5) . ?
C68 F18 1.350(18) . ?
C68 F18A 1.36(4) . ?
C68 F16 1.364(17) . ?
C68 F17 1.395(16) . ?
C69 C74 1.399(12) . ?
C69 C70 1.401(12) . ?
C70 C71 1.393(12) . ?
C71 C72 1.389(13) . ?
C71 C75 1.474(13) . ?
C72 C73 1.376(13) . ?
C73 C74 1.383(12) . ?
C73 C76 1.497(12) . ?
C75 F20A 1.316(19) . ?
C75 F19B 1.32(2) . ?
C75 F21B 1.33(2) . ?
C75 F20B 1.33(2) . ?
C75 F21 1.338(14) . ?
C75 F19A 1.339(19) . ?
C75 F21A 1.340(19) . ?
C75 F19 1.348(16) . ?
C75 F20 1.359(15) . ?
C76 F22A 1.24(4) . ?
C76 F24B 1.24(6) . ?
C76 F23A 1.24(3) . ?
C76 F22B 1.24(5) . ?
C76 F24 1.338(18) . ?
C76 F23B 1.35(5) . ?
C76 F24A 1.38(4) . ?
C76 F22 1.380(18) . ?
C76 F23 1.385(17) . ?
